data_4504787
loop_
_publ_author_name
'Hanton, Lyall R.'
'Young, Aidan G.'

_publ_section_title
;
 Square-Planar Silver(I)-Containing Polymers Formed from \p-Stacked
 Entities
;
_journal_issue 4
_journal_name_full 'Crystal Growth &amp; Design'
_journal_page_first 833
_journal_paper_doi 10.1021/cg0506267
_journal_volume 6
_journal_year 2006
_chemical_formula_moiety 'C48 H36 Ag N4 O2 S4, N O3'
_chemical_formula_sum 'C48 H36 Ag N5 O5 S4'
_chemical_formula_weight 998.93
_chemical_name_systematic
;
 ?
;
_space_group_IT_number 2
_symmetry_cell_setting triclinic
_symmetry_space_group_name_Hall '-P 1'
_symmetry_space_group_name_H-M 'P -1'
_atom_sites_solution_hydrogens geom
_atom_sites_solution_primary direct
_atom_sites_solution_secondary difmap
_audit_creation_method SHELXL-97
_cell_angle_alpha 96.326(5)
_cell_angle_beta 96.211(5)
_cell_angle_gamma 90.670(5)
_cell_formula_units_Z 1
_cell_length_a 7.891(5)
_cell_length_b 8.746(5)
_cell_length_c 15.204(5)
_cell_measurement_reflns_used 5938
_cell_measurement_temperature 85(2)
_cell_measurement_theta_max 34.73
_cell_measurement_theta_min 2.34
_cell_volume 1036.5(9)
_computing_cell_refinement 'Bruker SMART'
_computing_data_collection 'Bruker SMART'
_computing_data_reduction 'Bruker SAINT'
_computing_molecular_graphics 'Bruker SHELXTL'
_computing_publication_material 'Bruker SHELXTL'
_computing_structure_refinement 'SHELXL-97 (Sheldrick, 1997)'
_computing_structure_solution 'SHELXS-97 (Sheldrick, 1990)'
_diffrn_ambient_temperature 85(2)
_diffrn_measured_fraction_theta_full 1.000
_diffrn_measured_fraction_theta_max 0.910
_diffrn_radiation_monochromator graphite
_diffrn_radiation_source 'fine-focus sealed tube'
_diffrn_radiation_type MoK\a
_diffrn_radiation_wavelength 0.71069
_diffrn_reflns_av_R_equivalents 0.0257
_diffrn_reflns_av_sigmaI/netI 0.0335
_diffrn_reflns_limit_h_max 12
_diffrn_reflns_limit_h_min -12
_diffrn_reflns_limit_k_max 13
_diffrn_reflns_limit_k_min -13
_diffrn_reflns_limit_l_max 24
_diffrn_reflns_limit_l_min -24
_diffrn_reflns_number 27994
_diffrn_reflns_theta_full 25.00
_diffrn_reflns_theta_max 35.63
_diffrn_reflns_theta_min 1.36
_exptl_absorpt_coefficient_mu 0.745
_exptl_absorpt_correction_T_max 0.935
_exptl_absorpt_correction_T_min 0.800
_exptl_absorpt_correction_type multi-scan
_exptl_absorpt_process_details 'SADABS (Sheldrick 1996)'
_exptl_crystal_colour colourless
_exptl_crystal_density_diffrn 1.600
_exptl_crystal_density_method 'not measured'
_exptl_crystal_description plate
_exptl_crystal_F_000 510
_exptl_crystal_size_max 0.21
_exptl_crystal_size_mid 0.19
_exptl_crystal_size_min 0.09
_refine_diff_density_max 0.881
_refine_diff_density_min -0.484
_refine_diff_density_rms 0.080
_refine_ls_extinction_method none
_refine_ls_goodness_of_fit_ref 1.432
_refine_ls_hydrogen_treatment constr
_refine_ls_matrix_type full
_refine_ls_number_parameters 301
_refine_ls_number_reflns 8696
_refine_ls_number_restraints 0
_refine_ls_restrained_S_all 1.432
_refine_ls_R_factor_all 0.0469
_refine_ls_R_factor_gt 0.0329
_refine_ls_shift/su_max 0.001
_refine_ls_shift/su_mean 0.000
_refine_ls_structure_factor_coef Fsqd
_refine_ls_weighting_details 'calc w=1/[\s^2^(Fo^2^)+(0.0233P)^2^+0.0000P] where P=(Fo^2^+2Fc^2^)/3'
_refine_ls_weighting_scheme calc
_refine_ls_wR_factor_gt 0.0702
_refine_ls_wR_factor_ref 0.0733
_reflns_number_gt 7005
_reflns_number_total 8696
_reflns_threshold_expression >2sigma(I)
_cod_data_source_file cg0506267si20051124_064822.cif
_cod_data_source_block {[Ag(L)]NO3}
_cod_depositor_comments
;
The following automatic conversions were performed:

'_symmetry_cell_setting' value 'Triclinic' changed to 'triclinic'
according to /home/saulius/struct/CIF-dictionaries/cif_core.dic
dictionary named 'cif_core.dic' version 2.4.1 from 2010-06-29.

Automatic conversion script
Id: cif_fix_values 1715 2011-07-08 13:25:40Z adriana 
;
_cod_original_sg_symbol_H-M P-1
_cod_database_code 4504787

loop_
_symmetry_equiv_pos_as_xyz
'x, y, z'
'-x, -y, -z'

loop_
_atom_site_label
_atom_site_type_symbol
_atom_site_fract_x
_atom_site_fract_y
_atom_site_fract_z
_atom_site_U_iso_or_equiv
_atom_site_adp_type
_atom_site_occupancy
_atom_site_symmetry_multiplicity
_atom_site_calc_flag
_atom_site_refinement_flags
C1 C -0.16359(17) 0.39901(13) 0.18971(9) 0.0207(3) Uani 1 1 d .
H1 H -0.2626 0.3772 0.1511 0.025 Uiso 1 1 calc R
C2 C -0.16595(17) 0.37773(13) 0.27862(9) 0.0195(3) Uani 1 1 d .
H2 H -0.2649 0.3433 0.2991 0.023 Uiso 1 1 calc R
C3 C -0.01834(16) 0.40854(13) 0.33658(9) 0.0179(2) Uani 1 1 d .
H3 H -0.0174 0.3961 0.3966 0.022 Uiso 1 1 calc R
C4 C 0.12833(16) 0.45825(12) 0.30393(8) 0.0167(2) Uani 1 1 d .
C5 C 0.11701(18) 0.47784(13) 0.21396(9) 0.0209(3) Uani 1 1 d .
H5 H 0.2139 0.5127 0.1917 0.025 Uiso 1 1 calc R
C6 C 0.29738(17) 0.48725(14) 0.36026(9) 0.0206(3) Uani 1 1 d .
H6A H 0.3684 0.5499 0.3294 0.025 Uiso 1 1 calc R
H6B H 0.3524 0.3892 0.3639 0.025 Uiso 1 1 calc R
C7 C 0.25136(16) 0.77439(13) 0.45834(8) 0.0165(2) Uani 1 1 d .
C8 C 0.16559(17) 0.83110(14) 0.38399(9) 0.0196(2) Uani 1 1 d .
H8 H 0.1276 0.7631 0.3341 0.023 Uiso 1 1 calc R
C9 C 0.13565(18) 0.98829(14) 0.38306(9) 0.0223(3) Uani 1 1 d .
H9 H 0.0797 1.0226 0.3321 0.027 Uiso 1 1 calc R
C10 C 0.18708(17) 1.09413(14) 0.45592(9) 0.0205(3) Uani 1 1 d .
H10 H 0.1651 1.1982 0.4547 0.025 Uiso 1 1 calc R
C11 C 0.27269(15) 1.04033(12) 0.53104(8) 0.0156(2) Uani 1 1 d .
C12 C 0.34354(15) 1.11010(12) 0.61831(8) 0.0159(2) Uani 1 1 d .
C13 C 0.34861(16) 1.25845(13) 0.66352(9) 0.0194(3) Uani 1 1 d .
H13 H 0.3011 1.3405 0.6363 0.023 Uiso 1 1 calc R
C14 C 0.42676(16) 1.27902(13) 0.75003(9) 0.0199(3) Uani 1 1 d .
H14 H 0.4319 1.3770 0.7810 0.024 Uiso 1 1 calc R
C15 C 0.49829(16) 1.15730(13) 0.79232(9) 0.0176(2) Uani 1 1 d .
H15 H 0.5501 1.1763 0.8505 0.021 Uiso 1 1 calc R
C16 C 0.49356(15) 1.00695(13) 0.74890(8) 0.0152(2) Uani 1 1 d .
C17 C 0.41448(15) 0.98982(12) 0.66197(8) 0.0144(2) Uani 1 1 d .
C18 C 0.30411(15) 0.88375(12) 0.52992(8) 0.0146(2) Uani 1 1 d .
C19 C 0.66792(16) 0.91492(14) 0.90421(8) 0.0188(2) Uani 1 1 d .
H19A H 0.5883 0.9792 0.9348 0.023 Uiso 1 1 calc R
H19B H 0.6944 0.8293 0.9384 0.023 Uiso 1 1 calc R
C20 C 0.82945(15) 1.00755(12) 0.90161(8) 0.0140(2) Uani 1 1 d .
C21 C 0.95934(16) 0.94960(12) 0.85412(8) 0.0165(2) Uani 1 1 d .
H21 H 0.9489 0.8514 0.8233 0.020 Uiso 1 1 calc R
C22 C 1.10506(16) 1.03920(14) 0.85297(9) 0.0195(3) Uani 1 1 d .
H22 H 1.1939 1.0019 0.8218 0.023 Uiso 1 1 calc R
C23 C 1.11582(16) 1.18531(13) 0.89907(9) 0.0177(2) Uani 1 1 d .
H23 H 1.2130 1.2458 0.8976 0.021 Uiso 1 1 calc R
C24 C 0.85326(16) 1.15443(13) 0.94704(8) 0.0167(2) Uani 1 1 d .
H24 H 0.7679 1.1933 0.9803 0.020 Uiso 1 1 calc R
N1 N -0.02554(15) 0.44944(11) 0.15715(7) 0.0220(2) Uani 1 1 d .
N2 N 0.99201(14) 1.24292(11) 0.94563(7) 0.0171(2) Uani 1 1 d .
N4 N 0.5000 0.5000 1.0000 0.0355(5) Uani 1 2 d S
O1 O 0.39251(11) 0.85010(9) 0.60928(6) 0.01473(17) Uani 1 1 d .
O2 O 0.5005(3) 0.3578(2) 1.00984(19) 0.0350(6) Uani 0.50 1 d P
O3 O 0.6335(3) 0.5274(3) 0.94840(18) 0.0451(6) Uani 0.50 1 d P
O4 O 0.4200(5) 0.5927(4) 1.0206(2) 0.0742(11) Uani 0.50 1 d P
S1 S 0.29370(4) 0.58029(3) 0.47269(2) 0.01947(7) Uani 1 1 d .
S2 S 0.56594(4) 0.84075(3) 0.79520(2) 0.01804(7) Uani 1 1 d .
Ag1 Ag 1.0000 1.5000 1.0000 0.02397(5) Uani 1 2 d S

loop_
_atom_site_aniso_label
_atom_site_aniso_U_11
_atom_site_aniso_U_22
_atom_site_aniso_U_33
_atom_site_aniso_U_23
_atom_site_aniso_U_13
_atom_site_aniso_U_12
C1 0.0219(7) 0.0147(5) 0.0230(7) 0.0003(4) -0.0069(5) 0.0023(4)
C2 0.0175(6) 0.0165(5) 0.0238(7) 0.0023(4) -0.0008(5) 0.0013(4)
C3 0.0202(6) 0.0166(5) 0.0168(6) 0.0027(4) 0.0002(5) 0.0027(4)
C4 0.0183(6) 0.0142(4) 0.0164(6) -0.0005(4) -0.0009(5) -0.0003(4)
C5 0.0259(7) 0.0182(5) 0.0178(7) 0.0002(4) 0.0012(5) -0.0038(5)
C6 0.0193(7) 0.0226(5) 0.0182(7) -0.0031(5) -0.0003(5) -0.0007(5)
C7 0.0150(6) 0.0186(5) 0.0155(6) 0.0023(4) -0.0005(5) 0.0007(4)
C8 0.0209(7) 0.0232(5) 0.0138(6) 0.0019(4) -0.0019(5) 0.0001(5)
C9 0.0242(7) 0.0253(5) 0.0176(7) 0.0082(5) -0.0028(5) 0.0020(5)
C10 0.0212(7) 0.0197(5) 0.0209(7) 0.0060(5) -0.0001(5) 0.0021(5)
C11 0.0131(6) 0.0168(4) 0.0171(6) 0.0031(4) 0.0020(5) 0.0005(4)
C12 0.0133(6) 0.0169(5) 0.0175(6) 0.0015(4) 0.0022(5) 0.0002(4)
C13 0.0167(6) 0.0171(5) 0.0239(7) 0.0013(4) 0.0011(5) 0.0024(4)
C14 0.0158(6) 0.0186(5) 0.0242(7) -0.0037(4) 0.0037(5) 0.0008(4)
C15 0.0125(6) 0.0211(5) 0.0177(6) -0.0033(4) 0.0007(5) -0.0004(4)
C16 0.0103(5) 0.0191(5) 0.0155(6) 0.0003(4) 0.0008(4) -0.0005(4)
C17 0.0114(5) 0.0153(4) 0.0158(6) -0.0008(4) 0.0020(4) -0.0009(4)
C18 0.0126(6) 0.0183(4) 0.0128(6) 0.0032(4) -0.0003(4) 0.0003(4)
C19 0.0169(6) 0.0261(5) 0.0128(6) 0.0014(4) -0.0002(5) -0.0059(5)
C20 0.0136(6) 0.0181(4) 0.0100(5) 0.0028(4) -0.0016(4) -0.0019(4)
C21 0.0166(6) 0.0156(4) 0.0167(6) 0.0009(4) -0.0002(5) 0.0002(4)
C22 0.0156(6) 0.0223(5) 0.0207(7) 0.0000(5) 0.0048(5) 0.0009(4)
C23 0.0169(6) 0.0197(5) 0.0167(6) 0.0033(4) 0.0015(5) -0.0039(4)
C24 0.0153(6) 0.0216(5) 0.0126(6) -0.0008(4) 0.0013(5) -0.0002(4)
N1 0.0308(6) 0.0166(4) 0.0168(6) 0.0000(4) -0.0035(5) -0.0012(4)
N2 0.0180(5) 0.0183(4) 0.0142(5) 0.0007(4) -0.0002(4) -0.0021(4)
N4 0.0496(13) 0.0218(7) 0.0296(10) 0.0053(7) -0.0227(9) -0.0057(8)
O1 0.0153(4) 0.0147(3) 0.0130(4) 0.0006(3) -0.0026(3) 0.0000(3)
O2 0.0340(14) 0.0272(10) 0.0452(16) 0.0127(10) 0.0027(11) -0.0058(9)
O3 0.0415(15) 0.0440(13) 0.0545(17) 0.0230(12) 0.0099(12) -0.0097(11)
O4 0.103(3) 0.060(2) 0.057(2) -0.0113(17) 0.010(2) 0.056(2)
S1 0.02458(17) 0.01718(12) 0.01494(15) 0.00007(10) -0.00394(12) 0.00209(11)
S2 0.01730(15) 0.01803(12) 0.01690(16) 0.00080(10) -0.00515(12) -0.00242(11)
Ag1 0.03971(10) 0.01460(6) 0.01551(8) -0.00286(4) -0.00142(6) -0.00314(5)

loop_
_atom_type_symbol
_atom_type_description
_atom_type_scat_dispersion_real
_atom_type_scat_dispersion_imag
_atom_type_scat_source
C C 0.0033 0.0016 'International Tables Vol C Tables 4.2.6.8 and 6.1.1.4'
H H 0.0000 0.0000 'International Tables Vol C Tables 4.2.6.8 and 6.1.1.4'
N N 0.0061 0.0033 'International Tables Vol C Tables 4.2.6.8 and 6.1.1.4'
O O 0.0106 0.0060 'International Tables Vol C Tables 4.2.6.8 and 6.1.1.4'
S S 0.1246 0.1234 'International Tables Vol C Tables 4.2.6.8 and 6.1.1.4'
Ag Ag -0.8971 1.1015 'International Tables Vol C Tables 4.2.6.8 and 6.1.1.4'

loop_
_geom_angle_atom_site_label_1
_geom_angle_atom_site_label_2
_geom_angle_atom_site_label_3
_geom_angle
_geom_angle_site_symmetry_1
_geom_angle_site_symmetry_3
N1 C1 C2 122.92(12) . .
C1 C2 C3 118.95(12) . .
C2 C3 C4 119.26(13) . .
C5 C4 C3 117.37(12) . .
C5 C4 C6 119.16(12) . .
C3 C4 C6 123.45(12) . .
N1 C5 C4 123.98(13) . .
C4 C6 S1 117.20(10) . .
C18 C7 C8 115.70(11) . .
C18 C7 S1 116.89(10) . .
C8 C7 S1 127.38(9) . .
C7 C8 C9 121.22(12) . .
C10 C9 C8 121.77(13) . .
C9 C10 C11 118.10(12) . .
C18 C11 C10 119.19(11) . .
C18 C11 C12 105.69(11) . .
C10 C11 C12 135.12(11) . .
C17 C12 C13 119.27(12) . .
C17 C12 C11 105.58(10) . .
C13 C12 C11 135.10(12) . .
C14 C13 C12 117.74(12) . .
C13 C14 C15 122.12(11) . .
C14 C15 C16 121.39(12) . .
C17 C16 C15 115.20(11) . .
C17 C16 S2 118.03(9) . .
C15 C16 S2 126.67(10) . .
O1 C17 C16 123.81(11) . .
O1 C17 C12 111.90(11) . .
C16 C17 C12 124.27(10) . .
O1 C18 C7 124.23(10) . .
O1 C18 C11 111.77(10) . .
C7 C18 C11 123.99(12) . .
C20 C19 S2 113.70(9) . .
C21 C20 C24 117.59(11) . .
C21 C20 C19 121.37(11) . .
C24 C20 C19 121.03(11) . .
C20 C21 C22 119.45(11) . .
C23 C22 C21 118.74(12) . .
N2 C23 C22 122.65(11) . .
N2 C24 C20 123.64(12) . .
C1 N1 C5 117.49(12) . .
C1 N1 Ag1 127.25(9) . 1_444
C5 N1 Ag1 115.26(9) . 1_444
C24 N2 C23 117.91(11) . .
C24 N2 Ag1 121.24(8) . .
C23 N2 Ag1 119.99(8) . .
O4 N4 O4 180.0(4) 2_667 .
O4 N4 O2 46.7(2) 2_667 .
O4 N4 O2 133.3(2) . .
O4 N4 O2 133.3(2) 2_667 2_667
O4 N4 O2 46.7(2) . 2_667
O2 N4 O2 180.000(1) . 2_667
O4 N4 O3 60.3(3) 2_667 .
O4 N4 O3 119.7(3) . .
O2 N4 O3 106.99(16) . .
O2 N4 O3 73.01(16) 2_667 .
O4 N4 O3 119.7(3) 2_667 2_667
O4 N4 O3 60.3(3) . 2_667
O2 N4 O3 73.01(16) . 2_667
O2 N4 O3 106.99(16) 2_667 2_667
O3 N4 O3 180.000(1) . 2_667
C17 O1 C18 105.04(9) . .
O4 O2 N4 55.7(2) 2_667 .
O4 O2 O3 113.4(3) 2_667 2_667
N4 O2 O3 57.66(13) . 2_667
O4 O3 N4 46.64(16) 2_667 .
O4 O3 O2 96.0(2) 2_667 2_667
N4 O3 O2 49.34(12) . 2_667
O2 O4 N4 77.5(3) 2_667 .
O2 O4 O3 150.5(4) 2_667 2_667
N4 O4 O3 73.1(2) . 2_667
C7 S1 C6 104.15(6) . .
C16 S2 C19 103.52(6) . .
N2 Ag1 N2 180.0 . 2_787
N2 Ag1 N1 85.79(4) . 2_676
N2 Ag1 N1 94.21(4) 2_787 2_676
N2 Ag1 N1 94.21(4) . 1_666
N2 Ag1 N1 85.79(4) 2_787 1_666
N1 Ag1 N1 180.000(1) 2_676 1_666

loop_
_geom_bond_atom_site_label_1
_geom_bond_atom_site_label_2
_geom_bond_distance
_geom_bond_site_symmetry_2
C1 N1 1.3342(19) .
C1 C2 1.387(2) .
C2 C3 1.3871(19) .
C3 C4 1.3911(19) .
C4 C5 1.3908(19) .
C4 C6 1.5080(19) .
C5 N1 1.3450(18) .
C6 S1 1.8137(14) .
C7 C18 1.3913(17) .
C7 C8 1.3957(18) .
C7 S1 1.7663(15) .
C8 C9 1.3990(19) .
C9 C10 1.3843(18) .
C10 C11 1.3933(19) .
C11 C18 1.3931(17) .
C11 C12 1.4486(17) .
C12 C17 1.3957(17) .
C12 C13 1.3977(17) .
C13 C14 1.3828(19) .
C14 C15 1.3971(19) .
C15 C16 1.4031(17) .
C16 C17 1.3909(18) .
C16 S2 1.7585(14) .
C17 O1 1.3835(14) .
C18 O1 1.3892(15) .
C19 C20 1.5087(18) .
C19 S2 1.8105(14) .
C20 C21 1.3858(18) .
C20 C24 1.3905(16) .
C21 C22 1.3866(18) .
C22 C23 1.3852(17) .
C23 N2 1.3386(17) .
C24 N2 1.3368(16) .
N1 Ag1 2.5059(14) 1_444
N2 Ag1 2.3062(15) .
N4 O4 1.074(3) 2_667
N4 O4 1.074(3) .
N4 O2 1.269(2) .
N4 O2 1.269(2) 2_667
N4 O3 1.413(2) .
N4 O3 1.413(2) 2_667
O2 O4 0.946(4) 2_667
O2 O3 1.600(4) 2_667
O3 O4 1.283(5) 2_667
O3 O2 1.600(4) 2_667
O4 O2 0.946(4) 2_667
O4 O3 1.283(5) 2_667
Ag1 N2 2.3062(15) 2_787
Ag1 N1 2.5059(14) 2_676
Ag1 N1 2.5059(14) 1_666
